data_7204343
loop_
_publ_author_name
'Batsanov, Andrei S.'
'Bruce, James I.'
'Ganesh, Thota'
'Low, Paul J.'
'Kataky, Ritu'
'Puschmann, Horst'
'Steel, Patrick G.'

_publ_section_title
;
 Synthesis, characterisation and application of lanthanide cyclen
 complexes in organic synthesis
;
_journal_issue 7
_journal_name_full 'Journal of the Chemical Society, Perkin Transactions 1'
_journal_page_first 932
_journal_paper_doi 10.1039/b111628b
_journal_year 2002
_chemical_absolute_configuration ad
_chemical_formula_moiety 'C29 H46 Eu F3 N6 O7 S 2+,2(C F3 O3 S 1-)'
_chemical_formula_sum 'C31 H46 Eu F9 N6 O13 S3'
_chemical_formula_weight 1129.88
_chemical_name_systematic
;
1,4-bis-N'-{(R)-N-(a-methylbenzyl)acetamide}-1,4,7,10-
tetraazacycldodecane diaqua europium(III) 
tris(trifrluoromethylsulfonate)  
;
_chemical_optical_rotation '[\a]~D~= +66.26 (c=3, CH~2~Cl~2~) for pure ligand'
_space_group_IT_number 19
_symmetry_cell_setting orthorhombic
_symmetry_space_group_name_Hall 'P 2ac 2ab'
_symmetry_space_group_name_H-M 'P 21 21 21'
_atom_sites_solution_hydrogens difmap
_atom_sites_solution_primary direct
_atom_sites_solution_secondary difmap
_audit_creation_method SHELXL-97
_cell_angle_alpha 90.00
_cell_angle_beta 90.00
_cell_angle_gamma 90.00
_cell_formula_units_Z 4
_cell_length_a 10.156(2)
_cell_length_b 13.194(2)
_cell_length_c 33.401(7)
_cell_measurement_reflns_used 794
_cell_measurement_temperature 103(2)
_cell_measurement_theta_max 26.4
_cell_measurement_theta_min 12.0
_cell_volume 4475.7(15)
_computing_cell_refinement 'SMART version 5.060 (Bruker, 1999)'
_computing_data_collection 'SMART version 5.060 (Bruker, 1999)'
_computing_data_reduction 'SAINT version 6.01 (Bruker, 1999)'
_computing_molecular_graphics 'SHELXTL version 5.10 (Bruker, 1997)'
_computing_publication_material 'SHELXTL version 5.10 (Bruker, 1997)'
_computing_structure_refinement 'SHELXL-97 (Sheldrick, 1997)'
_computing_structure_solution 'SHELXS-97 (Sheldrick, 1990)'
_diffrn_ambient_temperature 103(2)
_diffrn_detector_area_resol_mean 8
_diffrn_measured_fraction_theta_full 0.975
_diffrn_measured_fraction_theta_max 0.975
_diffrn_measurement_device_type 'SMART 1K CCD area detector'
_diffrn_measurement_method '\w scans'
_diffrn_radiation_monochromator graphite
_diffrn_radiation_source 'fine-focus sealed tube'
_diffrn_radiation_type MoK\a
_diffrn_radiation_wavelength 0.71073
_diffrn_reflns_av_R_equivalents 0.0392
_diffrn_reflns_av_sigmaI/netI 0.0287
_diffrn_reflns_limit_h_max 12
_diffrn_reflns_limit_h_min -12
_diffrn_reflns_limit_k_max 16
_diffrn_reflns_limit_k_min -16
_diffrn_reflns_limit_l_max 42
_diffrn_reflns_limit_l_min -42
_diffrn_reflns_number 37277
_diffrn_reflns_theta_full 27.00
_diffrn_reflns_theta_max 27.00
_diffrn_reflns_theta_min 1.66
_diffrn_standards_decay_% 0
_exptl_absorpt_coefficient_mu 1.643
_exptl_absorpt_correction_T_max 0.7456
_exptl_absorpt_correction_T_min 0.6047
_exptl_absorpt_correction_type multi-scan
_exptl_absorpt_process_details 'SADABS (Sheldrick,1998),R(int)=0.070 before correction'
_exptl_crystal_colour colourless
_exptl_crystal_density_diffrn 1.677
_exptl_crystal_density_meas ?
_exptl_crystal_density_method .
_exptl_crystal_description block
_exptl_crystal_F_000 2280
_exptl_crystal_size_max 0.35
_exptl_crystal_size_mid 0.30
_exptl_crystal_size_min 0.20
_refine_diff_density_max 1.041
_refine_diff_density_min -1.424
_refine_diff_density_rms 0.087
_refine_ls_abs_structure_details 'Flack H D (1983), Acta Cryst. A39, 876-881'
_refine_ls_abs_structure_Flack -0.005(7)
_refine_ls_extinction_method none
_refine_ls_goodness_of_fit_ref 1.149
_refine_ls_hydrogen_treatment constr
_refine_ls_matrix_type full
_refine_ls_number_parameters 570
_refine_ls_number_reflns 9301
_refine_ls_number_restraints 0
_refine_ls_restrained_S_all 1.149
_refine_ls_R_factor_all 0.0309
_refine_ls_R_factor_gt 0.0292
_refine_ls_shift/su_max 0.002
_refine_ls_shift/su_mean 0.000
_refine_ls_structure_factor_coef Fsqd
_refine_ls_weighting_details 'calc w=1/[\s^2^(Fo^2^)+(0.0218P)^2^+6.1386P] where P=(Fo^2^+2Fc^2^)/3'
_refine_ls_weighting_scheme calc
_refine_ls_wR_factor_gt 0.0622
_refine_ls_wR_factor_ref 0.0626
_reflns_Friedel_coverage 0.75
_reflns_number_gt 8997
_reflns_number_total 9301
_reflns_threshold_expression I>2\s(I)
_cod_data_source_file b111628b.txt
_cod_data_source_block 00srv343
_cod_depositor_comments
;
The following automatic conversions were performed:
'_symmetry_cell_setting' value 'Orthorhombic' changed to 'orthorhombic'
according to '/home/saulius/struct/CIF-dictionaries/cif_core.dic'
dictionary named 'cif_core.dic' version 2.4.1 from 2010-06-29.

Automatic conversion script
Id: cif_fix_enum 1527 2010-12-29 10:47:43Z saulius 
;
_cod_database_code 7204343

loop_
_symmetry_equiv_pos_as_xyz
'x, y, z'
'-x+1/2, -y, z+1/2'
'-x, y+1/2, -z+1/2'
'x+1/2, -y+1/2, -z'

loop_
_atom_site_label
_atom_site_type_symbol
_atom_site_fract_x
_atom_site_fract_y
_atom_site_fract_z
_atom_site_U_iso_or_equiv
_atom_site_adp_type
_atom_site_occupancy
_atom_site_symmetry_multiplicity
_atom_site_calc_flag
_atom_site_refinement_flags
_atom_site_disorder_assembly
_atom_site_disorder_group
Eu Eu 0.455132(16) 0.293108(13) 0.366040(5) 0.01284(4) Uani 1 1 d . . .
S1 S 0.78224(9) 0.18262(7) 0.33564(3) 0.0192(2) Uani 1 1 d . . .
S2 S 0.36046(10) 0.10329(8) 0.51433(3) 0.0209(2) Uani 1 1 d . . .
S3 S 0.39374(10) -0.11661(7) 0.33707(3) 0.02016(19) Uani 1 1 d . . .
F1 F 0.8933(2) 0.0047(2) 0.34250(9) 0.0360(6) Uani 1 1 d . . .
F2 F 0.6914(2) 0.00945(18) 0.36330(9) 0.0333(5) Uani 1 1 d . . .
F3 F 0.7335(3) 0.0094(2) 0.30019(8) 0.0368(6) Uani 1 1 d . . .
F4 F 0.2637(3) -0.0146(2) 0.45830(8) 0.0326(6) Uani 1 1 d . . .
F5 F 0.4497(3) -0.0635(2) 0.48204(10) 0.0514(8) Uani 1 1 d . . .
F6 F 0.2726(3) -0.0839(2) 0.51642(9) 0.0474(8) Uani 1 1 d . . .
F7 F 0.1919(3) -0.2364(2) 0.35227(8) 0.0382(7) Uani 1 1 d . . .
F8 F 0.1446(3) -0.1079(2) 0.31528(10) 0.0453(7) Uani 1 1 d . . .
F9 F 0.2533(3) -0.2332(2) 0.29053(9) 0.0493(8) Uani 1 1 d . . .
O1 O 0.5831(2) 0.44396(18) 0.36657(9) 0.0187(5) Uani 1 1 d . . .
O2 O 0.3804(3) 0.35890(19) 0.42841(8) 0.0180(5) Uani 1 1 d . . .
O3 O 0.4374(3) 0.13070(19) 0.40180(8) 0.0203(6) Uani 1 1 d . . .
H031 H 0.4195 0.0695 0.3975 0.026 Uiso 1 1 d R . .
H032 H 0.4518 0.1339 0.4265 0.026 Uiso 1 1 d R . .
O4 O 0.6430(2) 0.2121(2) 0.33235(7) 0.0231(6) Uani 1 1 d . . .
O5 O 0.6261(2) 0.2752(2) 0.41673(7) 0.0192(6) Uani 1 1 d . . .
H051 H 0.7038 0.2624 0.4097 0.025 Uiso 1 1 d R . .
H052 H 0.6446 0.3014 0.4389 0.025 Uiso 1 1 d R . .
O6 O 0.8392(2) 0.2072(2) 0.37423(7) 0.0228(6) Uani 1 1 d . . .
O7 O 0.8611(3) 0.2070(3) 0.30125(8) 0.0320(6) Uani 1 1 d . . .
O8 O 0.4545(3) 0.1497(2) 0.48733(8) 0.0268(6) Uani 1 1 d . . .
O9 O 0.2296(3) 0.1468(2) 0.51294(9) 0.0315(7) Uani 1 1 d . . .
O10 O 0.4120(3) 0.0817(3) 0.55380(9) 0.0328(7) Uani 1 1 d . . .
O11 O 0.4779(3) -0.2026(2) 0.34478(8) 0.0297(6) Uani 1 1 d . . .
O12 O 0.3598(3) -0.0564(2) 0.37175(9) 0.0286(7) Uani 1 1 d . . .
O13 O 0.4264(3) -0.0582(2) 0.30191(9) 0.0302(7) Uani 1 1 d . . .
N1 N 0.3157(3) 0.4635(2) 0.35056(9) 0.0156(6) Uani 1 1 d . . .
N4 N 0.2017(3) 0.2670(2) 0.37931(9) 0.0162(7) Uani 1 1 d . . .
N7 N 0.3564(3) 0.1634(2) 0.31667(9) 0.0164(6) Uani 1 1 d . . .
H7 H 0.3828 0.1028 0.3269 0.020 Uiso 1 1 d R . .
N10 N 0.4657(3) 0.3512(2) 0.29000(9) 0.0183(6) Uani 1 1 d . . .
H10 H 0.5532 0.3387 0.2866 0.022 Uiso 1 1 d R . .
N14 N 0.6131(3) 0.6131(2) 0.36811(10) 0.0182(6) Uani 1 1 d . . .
H14 H 0.5693 0.6700 0.3645 0.022 Uiso 1 1 d R . .
N18 N 0.2356(3) 0.3759(3) 0.47859(10) 0.0210(7) Uani 1 1 d . . .
H18 H 0.1639 0.3603 0.4921 0.025 Uiso 1 1 d R . .
C2 C 0.1815(3) 0.4551(3) 0.36797(14) 0.0186(7) Uani 1 1 d . . .
H2A H 0.1237 0.5070 0.3557 0.024 Uiso 1 1 d R . .
H2B H 0.1856 0.4688 0.3971 0.024 Uiso 1 1 d R . .
C3 C 0.1219(3) 0.3509(3) 0.36117(12) 0.0185(8) Uani 1 1 d . . .
H3A H 0.0323 0.3494 0.3728 0.024 Uiso 1 1 d R . .
H3B H 0.1136 0.3391 0.3320 0.024 Uiso 1 1 d R . .
C5 C 0.1606(3) 0.1685(3) 0.36193(13) 0.0189(8) Uani 1 1 d . . .
H5A H 0.0634 0.1636 0.3623 0.025 Uiso 1 1 d R . .
H5B H 0.1961 0.1131 0.3787 0.025 Uiso 1 1 d R . .
C6 C 0.2096(4) 0.1553(3) 0.31888(12) 0.0196(8) Uani 1 1 d . . .
H6A H 0.1815 0.0882 0.3087 0.026 Uiso 1 1 d R . .
H6B H 0.1698 0.2080 0.3016 0.026 Uiso 1 1 d R . .
C8 C 0.4012(4) 0.1748(3) 0.27468(12) 0.0211(8) Uani 1 1 d . . .
H8A H 0.3460 0.1323 0.2570 0.027 Uiso 1 1 d R . .
H8B H 0.4935 0.1513 0.2723 0.027 Uiso 1 1 d R . .
C9 C 0.3915(4) 0.2853(3) 0.26178(10) 0.0210(8) Uani 1 1 d . . .
H9A H 0.4279 0.2925 0.2344 0.027 Uiso 1 1 d R . .
H9B H 0.2980 0.3066 0.2612 0.027 Uiso 1 1 d R . .
C11 C 0.4319(4) 0.4591(3) 0.28405(11) 0.0200(8) Uani 1 1 d . . .
H11A H 0.4197 0.4730 0.2552 0.026 Uiso 1 1 d R . .
H11B H 0.5041 0.5028 0.2940 0.026 Uiso 1 1 d R . .
C12 C 0.3055(4) 0.4833(3) 0.30679(12) 0.0202(8) Uani 1 1 d . . .
H12A H 0.2829 0.5555 0.3025 0.026 Uiso 1 1 d R . .
H12B H 0.2331 0.4419 0.2956 0.026 Uiso 1 1 d R . .
C13 C 0.3891(3) 0.5476(3) 0.36963(13) 0.0175(7) Uani 1 1 d . . .
H13A H 0.3627 0.5533 0.3981 0.023 Uiso 1 1 d R . .
H13B H 0.3656 0.6119 0.3561 0.023 Uiso 1 1 d R . .
C14 C 0.5384(4) 0.5323(3) 0.36723(11) 0.0171(6) Uani 1 1 d . . .
C15 C 0.7593(4) 0.6076(3) 0.37420(12) 0.0212(8) Uani 1 1 d . . .
H15 H 0.7767 0.5488 0.3923 0.028 Uiso 1 1 d R . .
C16 C 0.8019(4) 0.7033(4) 0.39600(12) 0.0296(9) Uani 1 1 d . . .
H16A H 0.7736 0.7632 0.3809 0.044 Uiso 1 1 d R . .
H16B H 0.8980 0.7034 0.3984 0.044 Uiso 1 1 d R . .
H16C H 0.7624 0.7049 0.4227 0.044 Uiso 1 1 d R . .
C17 C 0.1796(4) 0.2637(3) 0.42322(11) 0.0195(8) Uani 1 1 d . . .
H17A H 0.1944 0.1940 0.4332 0.025 Uiso 1 1 d R . .
H17B H 0.0873 0.2827 0.4291 0.025 Uiso 1 1 d R . .
C18 C 0.2716(4) 0.3371(3) 0.44426(11) 0.0176(8) Uani 1 1 d . . .
C19 C 0.3223(4) 0.4465(3) 0.50151(12) 0.0208(9) Uani 1 1 d . . .
H19 H 0.4132 0.4174 0.5020 0.027 Uiso 1 1 d R . .
C20 C 0.2740(5) 0.4556(4) 0.54422(13) 0.0337(11) Uani 1 1 d . . .
H20A H 0.1855 0.4851 0.5441 0.051 Uiso 1 1 d R . .
H20B H 0.3337 0.4994 0.5594 0.051 Uiso 1 1 d R . .
H20C H 0.2711 0.3883 0.5567 0.051 Uiso 1 1 d R . .
C21 C 0.8317(4) 0.5881(3) 0.33492(12) 0.0216(8) Uani 1 1 d . . .
C22 C 0.8887(4) 0.6659(3) 0.31243(13) 0.0277(9) Uani 1 1 d . . .
H22 H 0.8806 0.7340 0.3213 0.033 Uiso 1 1 d R . .
C23 C 0.9564(5) 0.6448(4) 0.27764(12) 0.0326(10) Uani 1 1 d . . .
H23 H 0.9942 0.6991 0.2629 0.039 Uiso 1 1 d R . .
C24 C 0.9687(4) 0.5465(4) 0.26361(12) 0.0320(10) Uani 1 1 d . . .
H24 H 1.0178 0.5324 0.2400 0.038 Uiso 1 1 d R . .
C25 C 0.9102(4) 0.4691(4) 0.28503(14) 0.0300(10) Uani 1 1 d . . .
H25 H 0.9138 0.4015 0.2753 0.036 Uiso 1 1 d R . .
C26 C 0.8442(4) 0.4894(3) 0.32042(13) 0.0245(9) Uani 1 1 d . . .
H26 H 0.8065 0.4350 0.3351 0.029 Uiso 1 1 d R . .
C27 C 0.7728(4) 0.0435(3) 0.33537(12) 0.0248(9) Uani 1 1 d . . .
C28 C 0.3343(4) -0.0214(3) 0.49171(13) 0.0274(10) Uani 1 1 d . . .
C29 C 0.2367(5) -0.1766(3) 0.32298(13) 0.0293(10) Uani 1 1 d . . .
C31 C 0.3276(4) 0.5495(3) 0.48053(12) 0.0215(9) Uani 1 1 d . . .
C32 C 0.4460(5) 0.6015(3) 0.47805(12) 0.0296(9) Uani 1 1 d . . .
H32 H 0.5237 0.5719 0.4887 0.036 Uiso 1 1 d R . .
C33 C 0.4515(6) 0.6960(4) 0.46001(12) 0.0379(10) Uani 1 1 d . . .
H33 H 0.5329 0.7315 0.4587 0.045 Uiso 1 1 d R . .
C34 C 0.3388(5) 0.7392(3) 0.44398(13) 0.0344(11) Uani 1 1 d . . .
H34 H 0.3430 0.8034 0.4312 0.041 Uiso 1 1 d R . .
C35 C 0.2202(5) 0.6884(3) 0.44691(13) 0.0331(10) Uani 1 1 d . . .
H35 H 0.1429 0.7182 0.4360 0.040 Uiso 1 1 d R . .
C36 C 0.2138(4) 0.5940(3) 0.46524(12) 0.0258(9) Uani 1 1 d . . .
H36 H 0.1316 0.5601 0.4676 0.031 Uiso 1 1 d R . .

loop_
_atom_site_aniso_label
_atom_site_aniso_U_11
_atom_site_aniso_U_22
_atom_site_aniso_U_33
_atom_site_aniso_U_23
_atom_site_aniso_U_13
_atom_site_aniso_U_12
Eu 0.01050(7) 0.01285(7) 0.01517(7) 0.00024(7) 0.00015(7) 0.00069(7)
S1 0.0138(4) 0.0221(5) 0.0216(5) -0.0005(4) 0.0028(4) 0.0037(3)
S2 0.0236(5) 0.0225(5) 0.0165(5) -0.0033(4) 0.0003(4) -0.0004(4)
S3 0.0217(5) 0.0150(5) 0.0237(5) 0.0013(4) 0.0026(4) 0.0006(4)
F1 0.0216(12) 0.0291(14) 0.0572(18) -0.0064(12) -0.0090(12) 0.0105(11)
F2 0.0309(13) 0.0295(13) 0.0395(14) 0.0019(13) 0.0038(13) -0.0032(10)
F3 0.0318(14) 0.0451(17) 0.0336(15) -0.0173(12) -0.0052(11) -0.0005(12)
F4 0.0322(14) 0.0372(15) 0.0283(14) -0.0093(11) -0.0058(11) -0.0031(12)
F5 0.0245(13) 0.0393(16) 0.090(2) -0.0293(15) -0.0093(17) 0.0077(14)
F6 0.0556(19) 0.0404(17) 0.0462(18) 0.0119(14) -0.0056(15) -0.0212(15)
F7 0.0295(14) 0.0344(15) 0.0508(17) 0.0135(12) -0.0049(11) -0.0122(11)
F8 0.0294(15) 0.0341(16) 0.072(2) 0.0125(15) -0.0138(14) 0.0012(12)
F9 0.067(2) 0.0420(19) 0.0393(16) -0.0143(13) -0.0151(14) -0.0077(15)
O1 0.0142(12) 0.0197(13) 0.0222(13) 0.0007(12) 0.0019(11) 0.0016(9)
O2 0.0142(13) 0.0172(14) 0.0225(14) 0.0008(11) 0.0019(11) 0.0003(10)
O3 0.0235(15) 0.0182(13) 0.0193(13) -0.0002(10) -0.0028(11) -0.0013(11)
O4 0.0172(12) 0.0312(15) 0.0208(13) -0.0032(14) -0.0003(10) 0.0069(13)
O5 0.0150(12) 0.0255(16) 0.0171(12) -0.0050(11) -0.0002(10) 0.0028(11)
O6 0.0122(11) 0.0280(14) 0.0283(15) -0.0063(14) -0.0003(10) 0.0009(12)
O7 0.0289(15) 0.0367(17) 0.0304(15) 0.0043(16) 0.0126(12) 0.0060(16)
O8 0.0306(14) 0.0287(15) 0.0209(13) -0.0004(11) 0.0020(14) -0.0073(15)
O9 0.0321(17) 0.0360(18) 0.0264(16) -0.0078(13) 0.0010(13) 0.0113(14)
O10 0.0322(17) 0.048(2) 0.0185(14) -0.0005(14) -0.0048(12) -0.0093(14)
O11 0.0281(15) 0.0207(13) 0.0403(16) 0.0033(14) -0.0030(12) 0.0024(14)
O12 0.0310(15) 0.0253(15) 0.0294(17) -0.0056(13) 0.0031(13) -0.0041(12)
O13 0.0327(19) 0.0252(16) 0.0326(17) 0.0084(13) 0.0121(13) 0.0042(12)
N1 0.0136(15) 0.0161(16) 0.0171(15) -0.0015(12) -0.0004(12) 0.0010(12)
N4 0.0130(14) 0.0125(16) 0.0231(16) -0.0022(12) -0.0021(12) 0.0011(11)
N7 0.0134(15) 0.0175(15) 0.0182(16) -0.0004(12) 0.0005(12) 0.0027(12)
N10 0.0164(15) 0.0192(16) 0.0192(15) -0.0003(12) -0.0001(14) 0.0018(14)
N14 0.0128(14) 0.0172(15) 0.0246(16) 0.0024(15) 0.0006(14) -0.0001(11)
N18 0.0227(17) 0.0219(18) 0.0182(17) -0.0035(14) 0.0056(13) -0.0027(14)
C2 0.0121(16) 0.0168(17) 0.0269(19) -0.0006(18) 0.0017(17) 0.0035(13)
C3 0.0131(16) 0.0185(18) 0.024(2) 0.0027(16) 0.0024(15) 0.0022(14)
C5 0.0130(17) 0.0182(18) 0.025(2) -0.0023(16) -0.0010(16) -0.0001(13)
C6 0.0149(18) 0.0185(19) 0.025(2) -0.0019(16) -0.0043(15) 0.0001(15)
C8 0.0209(18) 0.023(2) 0.0192(19) -0.0038(15) -0.0003(15) 0.0032(15)
C9 0.0262(19) 0.024(2) 0.0126(16) -0.0008(17) 0.0005(14) 0.0031(19)
C11 0.023(2) 0.0208(19) 0.0161(18) 0.0034(15) 0.0022(15) 0.0027(16)
C12 0.019(2) 0.020(2) 0.022(2) 0.0032(16) -0.0008(16) 0.0063(16)
C13 0.0144(17) 0.0154(17) 0.023(2) 0.0009(16) 0.0005(17) 0.0007(13)
C14 0.0167(15) 0.0206(17) 0.0139(15) 0.0022(15) 0.0041(19) -0.0002(15)
C15 0.0121(17) 0.022(2) 0.030(2) 0.0014(16) -0.0014(15) -0.0021(14)
C16 0.0227(19) 0.035(2) 0.031(2) -0.002(2) -0.0030(16) -0.012(2)
C17 0.0157(18) 0.022(2) 0.0210(19) -0.0003(15) 0.0052(14) -0.0030(14)
C18 0.0211(19) 0.0137(18) 0.0178(18) 0.0022(14) -0.0013(15) -0.0009(15)
C19 0.025(2) 0.021(2) 0.0157(19) -0.0007(16) 0.0006(16) -0.0047(16)
C20 0.048(3) 0.034(3) 0.018(2) 0.0008(18) 0.000(2) -0.011(2)
C21 0.0104(17) 0.030(2) 0.024(2) 0.0056(17) -0.0032(15) -0.0016(15)
C22 0.023(2) 0.033(2) 0.027(2) 0.0035(18) -0.0042(17) -0.0095(18)
C23 0.028(2) 0.046(3) 0.024(2) 0.0127(18) -0.002(2) -0.011(2)
C24 0.017(2) 0.058(3) 0.021(2) 0.0059(19) -0.0005(17) 0.003(2)
C25 0.019(2) 0.038(3) 0.032(2) 0.001(2) -0.0033(17) 0.0031(18)
C26 0.0149(19) 0.029(2) 0.029(2) 0.0059(18) 0.0010(16) -0.0021(16)
C27 0.022(2) 0.029(2) 0.023(2) -0.0036(18) -0.0023(17) 0.0025(17)
C28 0.030(2) 0.027(2) 0.025(2) -0.0008(18) -0.0019(18) -0.0041(18)
C29 0.035(2) 0.022(2) 0.032(2) 0.0000(17) -0.0068(19) -0.0031(17)
C31 0.029(2) 0.020(2) 0.0152(19) -0.0039(16) 0.0013(16) -0.0031(17)
C32 0.033(2) 0.031(2) 0.025(2) -0.0047(17) -0.001(2) -0.007(2)
C33 0.048(3) 0.032(2) 0.034(2) -0.006(2) 0.008(2) -0.018(3)
C34 0.064(3) 0.019(2) 0.020(2) -0.0004(16) 0.007(2) -0.003(2)
C35 0.048(3) 0.025(3) 0.026(2) -0.0019(18) 0.0051(19) 0.009(2)
C36 0.029(2) 0.026(2) 0.023(2) -0.0037(17) 0.0066(17) -0.0001(18)

loop_
_atom_type_symbol
_atom_type_description
_atom_type_scat_dispersion_real
_atom_type_scat_dispersion_imag
_atom_type_scat_source
C C 0.0033 0.0016 'International Tables Vol C Tables 4.2.6.8 and 6.1.1.4'
H H 0.0000 0.0000 'International Tables Vol C Tables 4.2.6.8 and 6.1.1.4'
N N 0.0061 0.0033 'International Tables Vol C Tables 4.2.6.8 and 6.1.1.4'
O O 0.0106 0.0060 'International Tables Vol C Tables 4.2.6.8 and 6.1.1.4'
F F 0.0171 0.0103 'International Tables Vol C Tables 4.2.6.8 and 6.1.1.4'
S S 0.1246 0.1234 'International Tables Vol C Tables 4.2.6.8 and 6.1.1.4'
Eu Eu -0.1578 3.6682 'International Tables Vol C Tables 4.2.6.8 and 6.1.1.4'

loop_
_geom_angle_atom_site_label_1
_geom_angle_atom_site_label_2
_geom_angle_atom_site_label_3
_geom_angle
_geom_angle_site_symmetry_1
_geom_angle_site_symmetry_3
_geom_angle_publ_flag
O1 Eu O2 82.10(9) . . ?
O1 Eu O5 71.71(9) . . ?
O2 Eu O5 69.79(9) . . ?
O1 Eu O4 86.74(10) . . ?
O2 Eu O4 143.71(9) . . ?
O5 Eu O4 73.92(8) . . ?
O1 Eu O3 139.99(9) . . ?
O2 Eu O3 82.49(9) . . ?
O5 Eu O3 68.33(9) . . ?
O4 Eu O3 84.29(10) . . ?
O1 Eu N7 140.61(10) . . ?
O2 Eu N7 132.63(9) . . ?
O5 Eu N7 131.08(9) . . ?
O4 Eu N7 73.79(9) . . ?
O3 Eu N7 72.78(9) . . ?
O1 Eu N4 129.96(8) . . ?
O2 Eu N4 65.73(9) . . ?
O5 Eu N4 124.53(9) . . ?
O4 Eu N4 141.09(10) . . ?
O3 Eu N4 74.50(9) . . ?
N7 Eu N4 68.96(9) . . ?
O1 Eu N10 75.12(10) . . ?
O2 Eu N10 138.13(9) . . ?
O5 Eu N10 131.57(10) . . ?
O4 Eu N10 69.90(9) . . ?
O3 Eu N10 135.97(9) . . ?
N7 Eu N10 66.16(10) . . ?
N4 Eu N10 103.79(10) . . ?
O1 Eu N1 65.91(9) . . ?
O2 Eu N1 72.39(9) . . ?
O5 Eu N1 125.86(9) . . ?
O4 Eu N1 132.79(10) . . ?
O3 Eu N1 141.07(9) . . ?
N7 Eu N1 103.04(10) . . ?
N4 Eu N1 68.27(9) . . ?
N10 Eu N1 66.34(9) . . ?
O7 S1 O6 115.99(17) . . ?
O7 S1 O4 114.66(17) . . ?
O6 S1 O4 113.04(15) . . ?
O7 S1 C27 104.4(2) . . ?
O6 S1 C27 104.37(19) . . ?
O4 S1 C27 102.32(19) . . ?
O10 S2 O9 116.07(19) . . ?
O10 S2 O8 114.31(19) . . ?
O9 S2 O8 114.7(2) . . ?
O10 S2 C28 104.6(2) . . ?
O9 S2 C28 102.1(2) . . ?
O8 S2 C28 102.63(19) . . ?
O11 S3 O13 115.37(18) . . ?
O11 S3 O12 115.45(18) . . ?
O13 S3 O12 114.41(18) . . ?
O11 S3 C29 102.76(19) . . ?
O13 S3 C29 102.8(2) . . ?
O12 S3 C29 103.55(19) . . ?
C14 O1 Eu 125.6(2) . . ?
C18 O2 Eu 124.4(2) . . ?
S1 O4 Eu 145.76(16) . . ?
C13 N1 C2 110.5(3) . . ?
C13 N1 C12 109.0(3) . . ?
C2 N1 C12 109.5(3) . . ?
C13 N1 Eu 106.1(2) . . ?
C2 N1 Eu 110.1(2) . . ?
C12 N1 Eu 111.7(2) . . ?
C5 N4 C17 108.6(3) . . ?
C5 N4 C3 109.7(3) . . ?
C17 N4 C3 109.8(3) . . ?
C5 N4 Eu 108.9(2) . . ?
C17 N4 Eu 108.5(2) . . ?
C3 N4 Eu 111.3(2) . . ?
C8 N7 C6 111.1(3) . . ?
C8 N7 Eu 114.7(2) . . ?
C6 N7 Eu 113.8(2) . . ?
C11 N10 C9 111.1(3) . . ?
C11 N10 Eu 113.4(2) . . ?
C9 N10 Eu 114.6(2) . . ?
C14 N14 C15 122.5(3) . . ?
C18 N18 C19 121.9(3) . . ?
N1 C2 C3 112.0(3) . . ?
N4 C3 C2 113.1(3) . . ?
N4 C5 C6 112.1(3) . . ?
N7 C6 C5 111.2(3) . . ?
N7 C8 C9 110.2(3) . . ?
N10 C9 C8 110.3(3) . . ?
N10 C11 C12 109.3(3) . . ?
N1 C12 C11 113.2(3) . . ?
N1 C13 C14 112.2(3) . . ?
O1 C14 N14 123.3(3) . . ?
O1 C14 C13 118.9(3) . . ?
N14 C14 C13 117.7(3) . . ?
N14 C15 C16 107.8(3) . . ?
N14 C15 C21 111.6(3) . . ?
C16 C15 C21 114.5(3) . . ?
N4 C17 C18 110.3(3) . . ?
O2 C18 N18 121.6(4) . . ?
O2 C18 C17 119.4(3) . . ?
N18 C18 C17 118.9(3) . . ?
N18 C19 C20 110.0(3) . . ?
N18 C19 C31 109.9(3) . . ?
C20 C19 C31 111.9(3) . . ?
C26 C21 C22 117.5(4) . . ?
C26 C21 C15 120.0(4) . . ?
C22 C21 C15 122.5(4) . . ?
C23 C22 C21 120.8(4) . . ?
C22 C23 C24 121.2(4) . . ?
C25 C24 C23 118.6(4) . . ?
C24 C25 C26 120.5(4) . . ?
C25 C26 C21 121.4(4) . . ?
F3 C27 F2 108.9(3) . . ?
F3 C27 F1 107.6(3) . . ?
F2 C27 F1 108.3(3) . . ?
F3 C27 S1 111.1(3) . . ?
F2 C27 S1 111.6(3) . . ?
F1 C27 S1 109.3(3) . . ?
F6 C28 F4 108.1(4) . . ?
F6 C28 F5 107.9(4) . . ?
F4 C28 F5 107.3(4) . . ?
F6 C28 S2 111.8(3) . . ?
F4 C28 S2 111.4(3) . . ?
F5 C28 S2 110.2(3) . . ?
F8 C29 F9 108.4(4) . . ?
F8 C29 F7 107.8(4) . . ?
F9 C29 F7 108.0(3) . . ?
F8 C29 S3 111.5(3) . . ?
F9 C29 S3 109.9(3) . . ?
F7 C29 S3 111.2(3) . . ?
C32 C31 C36 119.3(4) . . ?
C32 C31 C19 119.8(4) . . ?
C36 C31 C19 120.9(4) . . ?
C31 C32 C33 120.4(5) . . ?
C34 C33 C32 120.2(5) . . ?
C35 C34 C33 119.6(4) . . ?
C34 C35 C36 120.5(4) . . ?
C35 C36 C31 120.0(4) . . ?

loop_
_geom_bond_atom_site_label_1
_geom_bond_atom_site_label_2
_geom_bond_distance
_geom_bond_site_symmetry_2
_geom_bond_publ_flag
Eu O1 2.377(2) . ?
Eu O2 2.381(3) . ?
Eu O5 2.437(3) . ?
Eu O4 2.459(3) . ?
Eu O3 2.460(3) . ?
Eu N7 2.580(3) . ?
Eu N4 2.634(3) . ?
Eu N10 2.655(3) . ?
Eu N1 2.707(3) . ?
S1 O7 1.437(3) . ?
S1 O6 1.450(3) . ?
S1 O4 1.471(3) . ?
S1 C27 1.839(4) . ?
S2 O10 1.447(3) . ?
S2 O9 1.449(3) . ?
S2 O8 1.449(3) . ?
S2 C28 1.830(4) . ?
S3 O11 1.443(3) . ?
S3 O13 1.444(3) . ?
S3 O12 1.446(3) . ?
S3 C29 1.842(5) . ?
F1 C27 1.348(5) . ?
F2 C27 1.325(5) . ?
F3 C27 1.320(5) . ?
F4 C28 1.330(5) . ?
F5 C28 1.337(5) . ?
F6 C28 1.324(5) . ?
F7 C29 1.337(5) . ?
F8 C29 1.327(5) . ?
F9 C29 1.327(5) . ?
O1 C14 1.251(4) . ?
O2 C18 1.259(5) . ?
N1 C13 1.480(5) . ?
N1 C2 1.487(5) . ?
N1 C12 1.489(5) . ?
N4 C5 1.483(5) . ?
N4 C17 1.484(5) . ?
N4 C3 1.499(5) . ?
N7 C8 1.482(5) . ?
N7 C6 1.496(5) . ?
N10 C11 1.478(5) . ?
N10 C9 1.487(5) . ?
N14 C14 1.309(5) . ?
N14 C15 1.501(4) . ?
N18 C18 1.308(5) . ?
N18 C19 1.493(5) . ?
C2 C3 1.520(5) . ?
C5 C6 1.531(6) . ?
C8 C9 1.524(6) . ?
C11 C12 1.526(5) . ?
C13 C14 1.531(5) . ?
C15 C16 1.520(6) . ?
C15 C21 1.526(6) . ?
C17 C18 1.517(5) . ?
C19 C20 1.513(6) . ?
C19 C31 1.530(6) . ?
C21 C26 1.395(6) . ?
C21 C22 1.397(6) . ?
C22 C23 1.379(6) . ?
C23 C24 1.385(7) . ?
C24 C25 1.381(7) . ?
C25 C26 1.385(6) . ?
C31 C32 1.387(6) . ?
C31 C36 1.394(6) . ?
C32 C33 1.387(6) . ?
C33 C34 1.386(8) . ?
C34 C35 1.382(7) . ?
C35 C36 1.389(6) . ?

loop_
_geom_hbond_atom_site_label_D
_geom_hbond_atom_site_label_H
_geom_hbond_atom_site_label_A
_geom_hbond_distance_DH
_geom_hbond_distance_HA
_geom_hbond_distance_DA
_geom_hbond_angle_DHA
_geom_hbond_site_symmetry_A
O3 H032 O8 0.84 2.04 2.873(4) 170.3 .
O3 H031 O12 0.84 1.97 2.779(4) 162.4 .
O5 H051 O6 0.84 1.96 2.740(3) 154.8 .
O5 H052 O9 0.84 1.95 2.771(4) 166.5 4_556
N7 H7 O13 0.91 2.32 3.049(4) 136.4 .
N14 H14 O11 0.88 2.03 2.899(4) 168.7 1_565
N18 H18 O8 0.88 2.24 3.092(5) 163.0 4_456

loop_
_geom_torsion_atom_site_label_1
_geom_torsion_atom_site_label_2
_geom_torsion_atom_site_label_3
_geom_torsion_atom_site_label_4
_geom_torsion
_geom_torsion_site_symmetry_1
_geom_torsion_site_symmetry_2
_geom_torsion_site_symmetry_3
_geom_torsion_site_symmetry_4
_geom_torsion_publ_flag
C12 N1 C2 C3 80.8(4) . . . . ?
N1 C2 C3 N4 59.8(4) . . . . ?
C2 C3 N4 C5 -163.7(3) . . . . ?
C3 N4 C5 C6 73.6(4) . . . . ?
N4 C5 C6 N7 57.9(4) . . . . ?
C5 C6 N7 C8 -166.7(3) . . . . ?
C6 N7 C8 C9 83.0(4) . . . . ?
N7 C8 C9 N10 55.1(4) . . . . ?
C8 C9 N10 C11 -166.3(3) . . . . ?
C9 N10 C11 C12 83.0(4) . . . . ?
N10 C11 C12 N1 59.0(4) . . . . ?
C11 C12 N1 C2 -161.1(3) . . . . ?
